data_7022363
loop_
_publ_author_name
'Kreye, Markus'
'Gl\"ockner, Andreas'
'Daniliuc, Constantin G.'
'Freytag, Matthias'
'Jones, Peter G.'
'Tamm, Matthias'
'Walter, Marc D.'

_publ_section_title
;
 Sterically encumbered pyrrolyl ligands and their incorporation into the
 cycloheptatrienyl zirconium coordination sphere.
;
_journal_issue 6
_journal_name_full 'Dalton transactions (Cambridge, England : 2003)'
_journal_page_first 2192
_journal_page_last 2200
_journal_paper_doi 10.1039/c2dt32433d
_journal_volume 42
_journal_year 2013
_chemical_formula_sum 'C48 H52 Li N3'
_chemical_formula_weight 677.87
_chemical_name_systematic
;
?
;
_space_group_IT_number 15
_symmetry_cell_setting monoclinic
_symmetry_space_group_name_Hall '-C 2yc'
_symmetry_space_group_name_H-M 'C 1 2/c 1'
_atom_sites_solution_hydrogens geom
_atom_sites_solution_primary direct
_atom_sites_solution_secondary difmap
_audit_creation_method SHELXL-97
_cell_angle_alpha 90.00
_cell_angle_beta 110.377(2)
_cell_angle_gamma 90.00
_cell_formula_units_Z 4
_cell_length_a 20.6834(4)
_cell_length_b 17.2623(2)
_cell_length_c 11.8317(2)
_cell_measurement_reflns_used 16466
_cell_measurement_temperature 100(2)
_cell_measurement_theta_max 75.8881
_cell_measurement_theta_min 3.4251
_cell_volume 3960.07(12)
_computing_cell_refinement
;
CrysAlisPro, Oxford Diffraction Ltd.,
Version 1.171.34.40 (release 27-08-2010 CrysAlis171 .NET)
(compiled Aug 27 2010,11:50:40)
;
_computing_data_collection
;
CrysAlisPro, Oxford Diffraction Ltd.,
Version 1.171.34.40 (release 27-08-2010 CrysAlis171 .NET)
(compiled Aug 27 2010,11:50:40)
;
_computing_data_reduction
;
CrysAlisPro, Oxford Diffraction Ltd.,
Version 1.171.34.40 (release 27-08-2010 CrysAlis171 .NET)
(compiled Aug 27 2010,11:50:40)
;
_computing_molecular_graphics 'Bruker XP'
_computing_publication_material SHELXL-97
_computing_structure_refinement 'SHELXL-97 (Sheldrick, 1997)'
_computing_structure_solution 'SHELXS-97 (Sheldrick, 1990)'
_diffrn_ambient_temperature 100(2)
_diffrn_detector_area_resol_mean 10.3543
_diffrn_measured_fraction_theta_full 1.000
_diffrn_measured_fraction_theta_max 0.994
_diffrn_measurement_device_type 'Oxford Diffraction Xcalibur, Atlas, Nova'
_diffrn_measurement_method '\w scans'
_diffrn_radiation_monochromator mirror
_diffrn_radiation_source 'Nova (Cu) X-ray Source'
_diffrn_radiation_type 'Cu K\a'
_diffrn_radiation_wavelength 1.54184
_diffrn_reflns_av_R_equivalents 0.0250
_diffrn_reflns_av_sigmaI/netI 0.0138
_diffrn_reflns_limit_h_max 25
_diffrn_reflns_limit_h_min -24
_diffrn_reflns_limit_k_max 21
_diffrn_reflns_limit_k_min -21
_diffrn_reflns_limit_l_max 14
_diffrn_reflns_limit_l_min -14
_diffrn_reflns_number 26512
_diffrn_reflns_theta_full 75.00
_diffrn_reflns_theta_max 76.08
_diffrn_reflns_theta_min 3.43
_exptl_absorpt_coefficient_mu 0.492
_exptl_absorpt_correction_T_max 1.00000
_exptl_absorpt_correction_T_min 0.65569
_exptl_absorpt_correction_type multi-scan
_exptl_absorpt_process_details
;
CrysAlisPro, Oxford Diffraction Ltd.,
Version 1.171.34.40 (release 27-08-2010 CrysAlis171 .NET)
(compiled Aug 27 2010,11:50:40)
;
_exptl_crystal_colour colourless
_exptl_crystal_density_diffrn 1.137
_exptl_crystal_density_method 'not measured'
_exptl_crystal_description prism
_exptl_crystal_F_000 1456
_exptl_crystal_size_max 0.07
_exptl_crystal_size_mid 0.07
_exptl_crystal_size_min 0.06
_refine_diff_density_max 0.448
_refine_diff_density_min -0.291
_refine_diff_density_rms 0.039
_refine_ls_extinction_method none
_refine_ls_goodness_of_fit_ref 1.063
_refine_ls_hydrogen_treatment constr
_refine_ls_matrix_type full
_refine_ls_number_parameters 277
_refine_ls_number_reflns 4114
_refine_ls_number_restraints 98
_refine_ls_restrained_S_all 1.065
_refine_ls_R_factor_all 0.0540
_refine_ls_R_factor_gt 0.0504
_refine_ls_shift/su_max 0.000
_refine_ls_shift/su_mean 0.000
_refine_ls_structure_factor_coef Fsqd
_refine_ls_weighting_details 'calc w=1/[\s^2^(Fo^2^)+(0.0628P)^2^+3.0547P] where P=(Fo^2^+2Fc^2^)/3'
_refine_ls_weighting_scheme calc
_refine_ls_wR_factor_gt 0.1309
_refine_ls_wR_factor_ref 0.1341
_reflns_number_gt 3761
_reflns_number_total 4114
_reflns_threshold_expression >2sigma(I)
_cod_data_source_file c2dt32433d.txt
_cod_data_source_block mwal15
_cod_original_cell_volume 3960.07(11)
_cod_original_sg_symbol_H-M 'C 2/c'
_cod_database_code 7022363

loop_
_symmetry_equiv_pos_as_xyz
'x, y, z'
'-x, y, -z+1/2'
'x+1/2, y+1/2, z'
'-x+1/2, y+1/2, -z+1/2'
'-x, -y, -z'
'x, -y, z-1/2'
'-x+1/2, -y+1/2, -z'
'x+1/2, -y+1/2, z-1/2'

loop_
_atom_site_label
_atom_site_type_symbol
_atom_site_fract_x
_atom_site_fract_y
_atom_site_fract_z
_atom_site_U_iso_or_equiv
_atom_site_adp_type
_atom_site_occupancy
_atom_site_symmetry_multiplicity
_atom_site_calc_flag
_atom_site_refinement_flags
_atom_site_disorder_assembly
_atom_site_disorder_group
Li Li 0.5000 0.45664(18) 0.2500 0.0389(8) Uani 1 2 d S . .
N1 N 0.5000 0.56832(8) 0.2500 0.0259(3) Uani 1 2 d S . .
N2 N 0.47910(8) 0.37290(8) 0.35627(12) 0.0460(3) Uani 1 1 d . . .
C1 C 0.55637(6) 0.61584(7) 0.28122(11) 0.0248(3) Uani 1 1 d . . .
C2 C 0.53680(6) 0.69389(7) 0.27041(11) 0.0232(3) Uani 1 1 d . . .
C3 C 0.62491(6) 0.57893(7) 0.31324(11) 0.0267(3) Uani 1 1 d . . .
C4 C 0.64097(7) 0.51521(8) 0.39090(12) 0.0321(3) Uani 1 1 d . . .
H4 H 0.6088 0.4986 0.4269 0.038 Uiso 1 1 calc R . .
C5 C 0.70296(8) 0.47549(8) 0.41673(14) 0.0387(3) Uani 1 1 d . . .
H5 H 0.7127 0.4323 0.4697 0.046 Uiso 1 1 calc R . .
C6 C 0.75030(8) 0.49890(9) 0.36524(15) 0.0414(4) Uani 1 1 d . . .
H6 H 0.7925 0.4717 0.3820 0.050 Uiso 1 1 calc R . .
C7 C 0.73557(7) 0.56240(9) 0.28887(14) 0.0391(3) Uani 1 1 d . . .
H7 H 0.7681 0.5788 0.2537 0.047 Uiso 1 1 calc R . .
C8 C 0.67381(7) 0.60231(8) 0.26314(13) 0.0324(3) Uani 1 1 d . . .
H8 H 0.6647 0.6459 0.2110 0.039 Uiso 1 1 calc R . .
C9 C 0.58368(6) 0.76119(7) 0.29425(11) 0.0231(3) Uani 1 1 d . . .
C10 C 0.64381(6) 0.76351(7) 0.39603(12) 0.0297(3) Uani 1 1 d . . .
H10 H 0.6539 0.7217 0.4517 0.036 Uiso 1 1 calc R . .
C11 C 0.68919(7) 0.82576(8) 0.41739(13) 0.0336(3) Uani 1 1 d . . .
H11 H 0.7300 0.8258 0.4867 0.040 Uiso 1 1 calc R . .
C12 C 0.67522(7) 0.88770(7) 0.33793(13) 0.0312(3) Uani 1 1 d . . .
H12 H 0.7064 0.9301 0.3520 0.037 Uiso 1 1 calc R . .
C13 C 0.61539(7) 0.88713(8) 0.23787(13) 0.0304(3) Uani 1 1 d . . .
H13 H 0.6050 0.9298 0.1838 0.037 Uiso 1 1 calc R . .
C14 C 0.57029(6) 0.82460(7) 0.21572(11) 0.0262(3) Uani 1 1 d . . .
H14 H 0.5297 0.8249 0.1461 0.031 Uiso 1 1 calc R . .
C15 C 0.47496(16) 0.30515(11) 0.2801(2) 0.0809(8) Uani 1 1 d . . .
H15A H 0.4816 0.2579 0.3304 0.097 Uiso 1 1 calc R . .
H15B H 0.4281 0.3027 0.2184 0.097 Uiso 1 1 calc R . .
C16 C 0.41153(15) 0.3811(2) 0.3700(3) 0.0965(9) Uani 1 1 d . . .
H16A H 0.3757 0.3865 0.2904 0.145 Uiso 1 1 calc R . .
H16B H 0.4117 0.4272 0.4185 0.145 Uiso 1 1 calc R . .
H16C H 0.4021 0.3351 0.4104 0.145 Uiso 1 1 calc R . .
C17 C 0.53176(14) 0.36497(16) 0.4739(2) 0.0868(9) Uani 1 1 d . . .
H17A H 0.5330 0.4119 0.5212 0.130 Uiso 1 1 calc R . .
H17B H 0.5767 0.3575 0.4649 0.130 Uiso 1 1 calc R . .
H17C H 0.5213 0.3201 0.5154 0.130 Uiso 1 1 calc R . .
C91 C 0.47431(11) -0.02444(11) -0.0175(2) 0.0344(6) Uani 0.50 1 d PGDU A -1
C92 C 0.45953(11) 0.01157(13) 0.0757(2) 0.0433(11) Uani 0.50 1 d PGDU A -1
H92 H 0.4233 -0.0075 0.1000 0.052 Uiso 0.50 1 calc PR A -1
C93 C 0.49779(13) 0.07544(13) 0.1335(2) 0.0442(7) Uani 0.50 1 d PGDU A -1
H93 H 0.4877 0.1001 0.1972 0.053 Uiso 0.50 1 calc PR A -1
C94 C 0.55083(12) 0.10330(12) 0.0980(2) 0.0438(15) Uani 0.50 1 d PGDU A -1
H94 H 0.5770 0.1469 0.1375 0.053 Uiso 0.50 1 calc PR A -1
C95 C 0.56562(10) 0.06728(13) 0.0047(2) 0.0364(6) Uani 0.50 1 d PGDU A -1
H95 H 0.6019 0.0863 -0.0195 0.044 Uiso 0.50 1 calc PR A -1
C96 C 0.52736(10) 0.00342(12) -0.05302(19) 0.0341(8) Uani 0.50 1 d PGDU A -1
H96 H 0.5375 -0.0212 -0.1168 0.041 Uiso 0.50 1 calc PR A -1
C97 C 0.4329(3) -0.0925(3) -0.0826(5) 0.0471(11) Uani 0.50 1 d PDU A -1
H97A H 0.4011 -0.1087 -0.0420 0.071 Uiso 0.50 1 calc PR A -1
H97B H 0.4640 -0.1354 -0.0822 0.071 Uiso 0.50 1 calc PR A -1
H97C H 0.4065 -0.0779 -0.1660 0.071 Uiso 0.50 1 calc PR A -1
C81 C 0.8029(3) 0.7094(3) 0.0211(4) 0.0460(11) Uani 0.50 1 d PGDU B -1
C82 C 0.7737(3) 0.7282(3) -0.1004(4) 0.0440(9) Uani 0.50 1 d PGDU B -1
H82 H 0.7944 0.7104 -0.1558 0.053 Uiso 0.50 1 calc PR B -1
C83 C 0.7142(3) 0.7730(4) -0.1409(3) 0.0560(14) Uani 0.50 1 d PGDU B -1
H83 H 0.6942 0.7858 -0.2239 0.067 Uiso 0.50 1 calc PR B -1
C84 C 0.6839(3) 0.7991(4) -0.0599(4) 0.077(2) Uani 0.50 1 d PGDU B -1
H84 H 0.6433 0.8297 -0.0875 0.092 Uiso 0.50 1 calc PR B -1
C85 C 0.7131(3) 0.7803(4) 0.0617(4) 0.090(3) Uani 0.50 1 d PGDU B -1
H85 H 0.6924 0.7981 0.1170 0.108 Uiso 0.50 1 calc PR B -1
C86 C 0.7726(3) 0.7355(4) 0.1022(3) 0.065(2) Uani 0.50 1 d PGDU B -1
H86 H 0.7926 0.7227 0.1852 0.078 Uiso 0.50 1 calc PR B -1
C87 C 0.8634(2) 0.6589(2) 0.0610(4) 0.0569(9) Uani 0.50 1 d PDU B -1
H87A H 0.8489 0.6058 0.0690 0.085 Uiso 0.50 1 calc PR B -1
H87B H 0.8952 0.6769 0.1391 0.085 Uiso 0.50 1 calc PR B -1
H87C H 0.8866 0.6602 0.0016 0.085 Uiso 0.50 1 calc PR B -1

loop_
_atom_site_aniso_label
_atom_site_aniso_U_11
_atom_site_aniso_U_22
_atom_site_aniso_U_33
_atom_site_aniso_U_23
_atom_site_aniso_U_13
_atom_site_aniso_U_12
Li 0.068(2) 0.0199(15) 0.0317(16) 0.000 0.0211(16) 0.000
N1 0.0245(7) 0.0218(7) 0.0313(8) 0.000 0.0094(6) 0.000
N2 0.0723(10) 0.0378(7) 0.0343(7) 0.0042(5) 0.0268(7) -0.0042(6)
C1 0.0233(6) 0.0231(6) 0.0281(6) 0.0004(4) 0.0090(5) 0.0007(4)
C2 0.0215(6) 0.0228(6) 0.0252(6) 0.0003(4) 0.0079(5) 0.0005(5)
C3 0.0252(6) 0.0239(6) 0.0299(6) -0.0039(5) 0.0080(5) 0.0026(5)
C4 0.0325(7) 0.0280(6) 0.0355(7) 0.0009(5) 0.0115(6) 0.0056(5)
C5 0.0402(8) 0.0313(7) 0.0406(8) 0.0027(6) 0.0090(6) 0.0134(6)
C6 0.0321(7) 0.0420(8) 0.0478(8) -0.0048(6) 0.0109(6) 0.0154(6)
C7 0.0295(7) 0.0456(8) 0.0450(8) -0.0037(6) 0.0165(6) 0.0058(6)
C8 0.0283(6) 0.0327(7) 0.0366(7) 0.0008(5) 0.0117(5) 0.0035(5)
C9 0.0199(6) 0.0218(6) 0.0287(6) -0.0019(4) 0.0100(5) 0.0012(4)
C10 0.0229(6) 0.0253(6) 0.0367(7) 0.0029(5) 0.0051(5) 0.0020(5)
C11 0.0206(6) 0.0306(7) 0.0431(8) -0.0028(5) 0.0030(5) -0.0007(5)
C12 0.0247(6) 0.0248(6) 0.0450(8) -0.0049(5) 0.0135(6) -0.0044(5)
C13 0.0321(7) 0.0252(6) 0.0360(7) 0.0020(5) 0.0144(6) -0.0025(5)
C14 0.0248(6) 0.0274(6) 0.0259(6) 0.0000(5) 0.0084(5) -0.0012(5)
C15 0.147(2) 0.0357(9) 0.0757(15) -0.0057(9) 0.0578(16) -0.0285(12)
C16 0.0952(19) 0.133(3) 0.0812(17) 0.0361(17) 0.0560(16) 0.0035(18)
C17 0.1026(19) 0.0972(18) 0.0453(11) 0.0327(12) 0.0064(11) -0.0329(15)
C91 0.0271(13) 0.0360(15) 0.0372(16) 0.0107(12) 0.0075(12) 0.0041(11)
C92 0.0335(17) 0.056(2) 0.046(2) 0.0184(18) 0.0205(16) 0.0060(16)
C93 0.0550(19) 0.0431(17) 0.0377(15) 0.0032(13) 0.0202(14) 0.0137(14)
C94 0.046(3) 0.035(2) 0.043(2) 0.0032(15) 0.0055(18) 0.0054(17)
C95 0.0338(14) 0.0388(15) 0.0362(16) 0.0084(13) 0.0116(12) 0.0020(12)
C96 0.0299(16) 0.0444(18) 0.0288(16) 0.0080(15) 0.0113(14) 0.0038(14)
C97 0.0355(19) 0.040(2) 0.060(3) 0.0107(19) 0.010(2) -0.0071(18)
C81 0.050(3) 0.036(2) 0.049(2) -0.004(2) 0.013(2) -0.0197(19)
C82 0.043(2) 0.037(2) 0.057(2) -0.0054(18) 0.0241(19) -0.0111(16)
C83 0.051(2) 0.051(2) 0.056(4) -0.006(2) 0.007(3) -0.0117(18)
C84 0.052(3) 0.052(3) 0.132(7) -0.010(4) 0.040(4) -0.014(3)
C85 0.130(7) 0.071(5) 0.101(6) -0.043(5) 0.082(6) -0.054(5)
C86 0.100(6) 0.065(4) 0.034(3) -0.013(2) 0.028(3) -0.051(4)
C87 0.057(2) 0.052(2) 0.056(2) -0.0116(17) 0.0113(17) -0.0002(17)

loop_
_atom_type_symbol
_atom_type_description
_atom_type_scat_dispersion_real
_atom_type_scat_dispersion_imag
_atom_type_scat_source
C C 0.0181 0.0091 'International Tables Vol C Tables 4.2.6.8 and 6.1.1.4'
H H 0.0000 0.0000 'International Tables Vol C Tables 4.2.6.8 and 6.1.1.4'
Li Li 0.0008 0.0003 'International Tables Vol C Tables 4.2.6.8 and 6.1.1.4'
N N 0.0311 0.0180 'International Tables Vol C Tables 4.2.6.8 and 6.1.1.4'

loop_
_geom_angle_atom_site_label_1
_geom_angle_atom_site_label_2
_geom_angle_atom_site_label_3
_geom_angle
_geom_angle_site_symmetry_1
_geom_angle_site_symmetry_3
N1 Li N2 134.62(7) . .
N1 Li N2 134.61(7) . 2_655
N2 Li N2 90.77(15) . 2_655
N1 Li C15 164.54(6) . 2_655
N2 Li C15 59.57(10) . 2_655
N2 Li C15 32.08(7) 2_655 2_655
N1 Li C15 164.54(6) . .
N2 Li C15 32.08(7) . .
N2 Li C15 59.57(10) 2_655 .
C15 Li C15 30.92(11) 2_655 .
C1 N1 C1 106.24(14) . 2_655
C1 N1 Li 126.88(7) . .
C1 N1 Li 126.88(7) 2_655 .
C17 N2 C15 112.4(2) . .
C17 N2 C16 109.25(18) . .
C15 N2 C16 107.0(2) . .
C17 N2 Li 114.00(12) . .
C15 N2 Li 99.49(12) . .
C16 N2 Li 114.22(14) . .
N1 C1 C2 111.14(11) . .
N1 C1 C3 117.52(11) . .
C2 C1 C3 131.25(11) . .
C1 C2 C2 105.74(7) . 2_655
C1 C2 C9 126.18(11) . .
C2 C2 C9 128.07(6) 2_655 .
C4 C3 C8 117.69(12) . .
C4 C3 C1 119.67(12) . .
C8 C3 C1 122.53(12) . .
C5 C4 C3 121.49(13) . .
C6 C5 C4 119.97(14) . .
C5 C6 C7 119.38(13) . .
C6 C7 C8 120.80(14) . .
C7 C8 C3 120.66(13) . .
C10 C9 C14 117.41(11) . .
C10 C9 C2 121.01(11) . .
C14 C9 C2 121.58(11) . .
C11 C10 C9 121.34(12) . .
C12 C11 C10 120.30(12) . .
C13 C12 C11 119.22(12) . .
C12 C13 C14 120.56(12) . .
C13 C14 C9 121.15(12) . .
C15 C15 N2 113.91(19) 2_655 .
C15 C15 Li 74.54(6) 2_655 .
N2 C15 Li 48.43(7) . .
C92 C91 C96 120.0 . .
C92 C91 C97 120.9(3) . .
C96 C91 C97 119.1(3) . .
C91 C92 C93 120.0 . .
C94 C93 C92 120.0 . .
C95 C94 C93 120.0 . .
C96 C95 C94 120.0 . .
C95 C96 C91 120.0 . .
C82 C81 C86 120.0 . .
C82 C81 C87 119.2(3) . .
C86 C81 C87 120.7(3) . .
C83 C82 C81 120.0 . .
C84 C83 C82 120.0 . .
C85 C84 C83 120.0 . .
C86 C85 C84 120.0 . .
C85 C86 C81 120.0 . .

loop_
_geom_bond_atom_site_label_1
_geom_bond_atom_site_label_2
_geom_bond_distance
_geom_bond_site_symmetry_2
Li N1 1.928(4) .
Li N2 2.058(3) .
Li N2 2.058(3) 2_655
Li C15 2.713(4) 2_655
Li C15 2.713(4) .
N1 C1 1.3670(15) .
N1 C1 1.3670(15) 2_655
N2 C17 1.444(3) .
N2 C15 1.461(2) .
N2 C16 1.469(3) .
C1 C2 1.3997(17) .
C1 C3 1.4783(16) .
C2 C2 1.428(2) 2_655
C2 C9 1.4761(16) .
C3 C4 1.3971(18) .
C3 C8 1.3981(19) .
C4 C5 1.3910(19) .
C5 C6 1.381(2) .
C6 C7 1.385(2) .
C7 C8 1.3886(19) .
C9 C10 1.3984(17) .
C9 C14 1.3996(17) .
C10 C11 1.3910(18) .
C11 C12 1.386(2) .
C12 C13 1.383(2) .
C13 C14 1.3905(17) .
C15 C15 1.447(5) 2_655
C91 C92 1.3900 .
C91 C96 1.3900 .
C91 C97 1.499(4) .
C92 C93 1.3900 .
C93 C94 1.3900 .
C94 C95 1.3900 .
C95 C96 1.3900 .
C81 C82 1.3900 .
C81 C86 1.3900 .
C81 C87 1.462(6) .
C82 C83 1.3900 .
C83 C84 1.3900 .
C84 C85 1.3900 .
C85 C86 1.3900 .

loop_
_geom_torsion_atom_site_label_1
_geom_torsion_atom_site_label_2
_geom_torsion_atom_site_label_3
_geom_torsion_atom_site_label_4
_geom_torsion
_geom_torsion_site_symmetry_1
_geom_torsion_site_symmetry_4
N2 Li N1 C1 107.98(9) . .
N2 Li N1 C1 -72.02(9) 2_655 .
C15 Li N1 C1 -45.9(2) 2_655 .
C15 Li N1 C1 134.1(2) . .
N2 Li N1 C1 -72.03(9) . 2_655
N2 Li N1 C1 107.98(9) 2_655 2_655
C15 Li N1 C1 134.1(2) 2_655 2_655
C15 Li N1 C1 -45.9(2) . 2_655
N1 Li N2 C17 -72.92(18) . .
N2 Li N2 C17 107.08(18) 2_655 .
C15 Li N2 C17 99.25(19) 2_655 .
C15 Li N2 C17 119.8(2) . .
N1 Li N2 C15 167.24(13) . .
N2 Li N2 C15 -12.77(13) 2_655 .
C15 Li N2 C15 -20.6(2) 2_655 .
N1 Li N2 C16 53.67(19) . .
N2 Li N2 C16 -126.34(19) 2_655 .
C15 Li N2 C16 -134.2(2) 2_655 .
C15 Li N2 C16 -113.6(2) . .
C1 N1 C1 C2 0.01(6) 2_655 .
Li N1 C1 C2 -179.99(6) . .
C1 N1 C1 C3 -176.93(13) 2_655 .
Li N1 C1 C3 3.07(13) . .
N1 C1 C2 C2 -0.04(16) . 2_655
C3 C1 C2 C2 176.35(13) . 2_655
N1 C1 C2 C9 -178.79(10) . .
C3 C1 C2 C9 -2.4(2) . .
N1 C1 C3 C4 -45.67(16) . .
C2 C1 C3 C4 138.13(14) . .
N1 C1 C3 C8 130.44(12) . .
C2 C1 C3 C8 -45.8(2) . .
C8 C3 C4 C5 -0.8(2) . .
C1 C3 C4 C5 175.49(13) . .
C3 C4 C5 C6 0.1(2) . .
C4 C5 C6 C7 0.5(2) . .
C5 C6 C7 C8 -0.4(2) . .
C6 C7 C8 C3 -0.4(2) . .
C4 C3 C8 C7 1.0(2) . .
C1 C3 C8 C7 -175.21(13) . .
C1 C2 C9 C10 -44.04(18) . .
C2 C2 C9 C10 137.49(16) 2_655 .
C1 C2 C9 C14 135.25(13) . .
C2 C2 C9 C14 -43.2(2) 2_655 .
C14 C9 C10 C11 -1.10(19) . .
C2 C9 C10 C11 178.22(12) . .
C9 C10 C11 C12 0.6(2) . .
C10 C11 C12 C13 0.5(2) . .
C11 C12 C13 C14 -1.2(2) . .
C12 C13 C14 C9 0.69(19) . .
C10 C9 C14 C13 0.45(18) . .
C2 C9 C14 C13 -178.87(11) . .
C17 N2 C15 C15 -82.5(3) . 2_655
C16 N2 C15 C15 157.5(3) . 2_655
Li N2 C15 C15 38.5(3) . 2_655
C17 N2 C15 Li -121.00(17) . .
C16 N2 C15 Li 119.08(16) . .
N1 Li C15 C15 180.0 . 2_655
N2 Li C15 C15 -143.8(3) . 2_655
N2 Li C15 C15 21.31(19) 2_655 2_655
N1 Li C15 N2 -36.2(3) . .
N2 Li C15 N2 165.15(15) 2_655 .
C15 Li C15 N2 143.8(3) 2_655 .
C96 C91 C92 C93 0.0 . .
C97 C91 C92 C93 -178.9(3) . .
C91 C92 C93 C94 0.0 . .
C92 C93 C94 C95 0.0 . .
C93 C94 C95 C96 0.0 . .
C94 C95 C96 C91 0.0 . .
C92 C91 C96 C95 0.0 . .
C97 C91 C96 C95 178.9(3) . .
C86 C81 C82 C83 0.0 . .
C87 C81 C82 C83 176.8(3) . .
C81 C82 C83 C84 0.0 . .
C82 C83 C84 C85 0.0 . .
C83 C84 C85 C86 0.0 . .
C84 C85 C86 C81 0.0 . .
C82 C81 C86 C85 0.0 . .
C87 C81 C86 C85 -176.8(3) . .
